data_4070046
loop_
_publ_author_name
'Falgner, Steffen'
'Burschka, Christian'
'Wagner, Stephan'
'B\"ohm, Andreas'
'Daiss, J\"urgen O.'
'Tacke, Reinhold'

_publ_section_title
;
 Asymmetric Synthesis of the Nonproteinogenic Silicon-Containing \a-Amino
 Acids (R)- and (S)-\a-[(Trimethylsilyl)methyl]alanine
;
_journal_issue 20
_journal_name_full Organometallics
_journal_page_first 6059
_journal_page_last 6066
_journal_paper_doi 10.1021/om900583d
_journal_volume 28
_journal_year 2009
_chemical_formula_moiety 'C7 H17 N O2 Si'
_chemical_formula_sum 'C7 H17 N O2 Si'
_chemical_formula_weight 175.31
_chemical_name_systematic ?
_space_group_IT_number 4
_symmetry_cell_setting monoclinic
_symmetry_space_group_name_Hall 'P 2yb'
_symmetry_space_group_name_H-M 'P 1 21 1'
_atom_sites_solution_hydrogens geom
_atom_sites_solution_primary direct
_atom_sites_solution_secondary difmap
_audit_creation_method SHELXL-97
_cell_angle_alpha 90.00
_cell_angle_beta 101.236(5)
_cell_angle_gamma 90.00
_cell_formula_units_Z 2
_cell_length_a 6.6265(5)
_cell_length_b 5.8852(5)
_cell_length_c 12.9436(11)
_cell_measurement_reflns_used 5282
_cell_measurement_temperature 99(2)
_cell_measurement_theta_max 65.992
_cell_measurement_theta_min 6.418
_cell_volume 495.10(7)
_computing_cell_refinement Bruker-SAINT
_computing_data_collection Bruker-SAINT
_computing_data_reduction Bruker-SAINT
_computing_molecular_graphics Ortep/Povray
_computing_publication_material Bruker-SHELXTL
_computing_structure_refinement 'SHELXL-97 (Sheldrick, 1997)'
_computing_structure_solution 'SHELXS-97 (Sheldrick, 1990)'
_diffrn_ambient_temperature 99(2)
_diffrn_measured_fraction_theta_full 0.997
_diffrn_measured_fraction_theta_max 0.997
_diffrn_measurement_device_type Bruker-Nonius_Kappa-Apex2_CCD
_diffrn_measurement_method 'omega- and phi-scans'
_diffrn_radiation_monochromator MONTEL_multi_layer_optics
_diffrn_radiation_source rotating_anode
_diffrn_radiation_type MoK\a
_diffrn_radiation_wavelength 0.71073
_diffrn_reflns_av_R_equivalents 0.0556
_diffrn_reflns_av_sigmaI/netI 0.0415
_diffrn_reflns_limit_h_max 10
_diffrn_reflns_limit_h_min -10
_diffrn_reflns_limit_k_max 9
_diffrn_reflns_limit_k_min -8
_diffrn_reflns_limit_l_max 19
_diffrn_reflns_limit_l_min -19
_diffrn_reflns_number 20813
_diffrn_reflns_theta_full 33.19
_diffrn_reflns_theta_max 33.19
_diffrn_reflns_theta_min 1.60
_exptl_absorpt_coefficient_mu 0.196
_exptl_absorpt_correction_T_max .7465
_exptl_absorpt_correction_T_min .6350
_exptl_absorpt_correction_type multi-scan
_exptl_absorpt_process_details Bruker-Sadabs
_exptl_crystal_colour colorless
_exptl_crystal_density_diffrn 1.176
_exptl_crystal_density_method 'not measured'
_exptl_crystal_description flat_needle
_exptl_crystal_F_000 192
_exptl_crystal_size_max .4
_exptl_crystal_size_mid .1
_exptl_crystal_size_min .02
_refine_diff_density_max 0.387
_refine_diff_density_min -0.256
_refine_diff_density_rms 0.053
_refine_ls_abs_structure_details 'Flack H D (1983), Acta Cryst. A39, 876-881'
_refine_ls_abs_structure_Flack 0.05(8)
_refine_ls_extinction_method none
_refine_ls_goodness_of_fit_ref 1.074
_refine_ls_hydrogen_treatment mixed
_refine_ls_matrix_type full
_refine_ls_number_parameters 113
_refine_ls_number_reflns 3711
_refine_ls_number_restraints 7
_refine_ls_restrained_S_all 1.074
_refine_ls_R_factor_all 0.0387
_refine_ls_R_factor_gt 0.0324
_refine_ls_shift/su_max 0.001
_refine_ls_shift/su_mean 0.000
_refine_ls_structure_factor_coef Fsqd
_refine_ls_weighting_details 'calc w=1/[\s^2^(Fo^2^)+(0.0337P)^2^+0.0578P] where P=(Fo^2^+2Fc^2^)/3'
_refine_ls_weighting_scheme calc
_refine_ls_wR_factor_gt 0.0745
_refine_ls_wR_factor_ref 0.0773
_reflns_number_gt 3374
_reflns_number_total 3711
_reflns_threshold_expression >2sigma(I)
_cod_data_source_file om900583d_si_004.cif
_cod_data_source_block fal19d
_cod_depositor_comments
;
The following automatic conversions were performed:

'_exptl_absorpt_correction_type' value 'multi_scan' changed to
'multi-scan' according to
/home/saulius/struct/CIF-dictionaries/cif_core.dic dictionary named
'cif_core.dic' version 2.4.2 from 2011-04-26.

Automatic conversion script
Id: cif_fix_values 1715 2011-07-08 13:25:40Z adriana 
;
_cod_original_sg_symbol_H-M P21
_cod_database_code 4070046

loop_
_symmetry_equiv_pos_as_xyz
'x, y, z'
'-x, y+1/2, -z'

loop_
_atom_site_label
_atom_site_type_symbol
_atom_site_fract_x
_atom_site_fract_y
_atom_site_fract_z
_atom_site_U_iso_or_equiv
_atom_site_adp_type
_atom_site_occupancy
_atom_site_symmetry_multiplicity
_atom_site_calc_flag
_atom_site_refinement_flags
C1 C 0.0767(2) 0.6571(2) 0.41347(10) 0.0230(3) Uani 1 1 d .
H1A H -0.0505 0.7347 0.3806 0.034 Uiso 1 1 calc R
H1B H 0.1769 0.7691 0.4481 0.034 Uiso 1 1 calc R
H1C H 0.0470 0.5481 0.4658 0.034 Uiso 1 1 calc R
C2 C 0.4355(2) 0.3687(3) 0.37269(11) 0.0240(3) Uani 1 1 d .
H2A H 0.4933 0.2877 0.3190 0.036 Uiso 1 1 calc R
H2B H 0.4124 0.2613 0.4271 0.036 Uiso 1 1 calc R
H2C H 0.5319 0.4869 0.4048 0.036 Uiso 1 1 calc R
C3 C -0.00161(19) 0.2793(2) 0.24934(10) 0.0194(2) Uani 1 1 d .
H3A H -0.1370 0.3484 0.2248 0.029 Uiso 1 1 calc R
H3B H -0.0120 0.1622 0.3019 0.029 Uiso 1 1 calc R
H3C H 0.0463 0.2102 0.1896 0.029 Uiso 1 1 calc R
C4 C 0.21042(16) 0.72940(19) 0.20866(8) 0.01286(19) Uani 1 1 d .
H4A H 0.0697 0.7621 0.1693 0.015 Uiso 1 1 calc R
H4B H 0.2597 0.8691 0.2482 0.015 Uiso 1 1 calc R
C5 C 0.34646(15) 0.69446(18) 0.12640(8) 0.01059(18) Uani 1 1 d .
C6 C 0.57327(16) 0.7363(2) 0.17332(9) 0.0144(2) Uani 1 1 d .
H6A H 0.5912 0.8924 0.1999 0.022 Uiso 1 1 calc R
H6B H 0.6554 0.7136 0.1188 0.022 Uiso 1 1 calc R
H6C H 0.6187 0.6296 0.2313 0.022 Uiso 1 1 calc R
C7 C 0.30393(15) 0.45694(18) 0.07482(8) 0.01102(19) Uani 1 1 d .
N N 0.28199(14) 0.86666(16) 0.03950(7) 0.01160(17) Uani 1 1 d D
H7A H 0.1394(18) 0.866(3) 0.0160(11) 0.017 Uiso 1 1 d D
H7B H 0.3246(19) 1.013(2) 0.0668(10) 0.017 Uiso 1 1 d D
H7C H 0.348(2) 0.834(3) -0.0157(10) 0.017 Uiso 1 1 d D
O1 O 0.43374(12) 0.30133(14) 0.10608(7) 0.01381(16) Uani 1 1 d .
O2 O 0.14303(12) 0.43712(14) 0.00699(7) 0.01550(16) Uani 1 1 d .
Si Si 0.18514(5) 0.50281(5) 0.31001(2) 0.01459(7) Uani 1 1 d .

loop_
_atom_site_aniso_label
_atom_site_aniso_U_11
_atom_site_aniso_U_22
_atom_site_aniso_U_33
_atom_site_aniso_U_23
_atom_site_aniso_U_13
_atom_site_aniso_U_12
C1 0.0298(7) 0.0216(6) 0.0201(6) -0.0014(5) 0.0109(5) 0.0004(5)
C2 0.0218(6) 0.0248(7) 0.0244(6) 0.0079(5) 0.0018(5) 0.0055(5)
C3 0.0197(6) 0.0122(6) 0.0271(6) 0.0007(4) 0.0067(5) 0.0005(4)
C4 0.0136(5) 0.0096(5) 0.0161(5) 0.0002(4) 0.0047(4) 0.0019(4)
C5 0.0090(4) 0.0066(4) 0.0162(5) 0.0006(3) 0.0025(3) 0.0005(3)
C6 0.0117(5) 0.0102(5) 0.0203(5) -0.0005(4) 0.0008(4) -0.0005(4)
C7 0.0104(4) 0.0081(5) 0.0158(5) -0.0011(3) 0.0058(3) -0.0011(3)
N 0.0107(4) 0.0076(4) 0.0168(4) 0.0013(3) 0.0034(3) 0.0001(3)
O1 0.0147(4) 0.0067(3) 0.0199(4) 0.0004(3) 0.0031(3) 0.0013(3)
O2 0.0115(3) 0.0120(4) 0.0223(4) -0.0031(3) 0.0015(3) -0.0016(3)
Si 0.01678(14) 0.01144(14) 0.01639(14) 0.00195(12) 0.00529(10) 0.00214(12)

loop_
_atom_type_symbol
_atom_type_description
_atom_type_scat_dispersion_real
_atom_type_scat_dispersion_imag
_atom_type_scat_source
C C 0.0033 0.0016 'International Tables Vol C Tables 4.2.6.8 and 6.1.1.4'
H H 0.0000 0.0000 'International Tables Vol C Tables 4.2.6.8 and 6.1.1.4'
N N 0.0061 0.0033 'International Tables Vol C Tables 4.2.6.8 and 6.1.1.4'
O O 0.0106 0.0060 'International Tables Vol C Tables 4.2.6.8 and 6.1.1.4'
Si Si 0.0817 0.0704 'International Tables Vol C Tables 4.2.6.8 and 6.1.1.4'

loop_
_geom_angle_atom_site_label_1
_geom_angle_atom_site_label_2
_geom_angle_atom_site_label_3
_geom_angle
C5 C4 Si 121.78(8)
N C5 C6 107.53(9)
N C5 C4 107.86(8)
C6 C5 C4 111.57(9)
N C5 C7 106.41(8)
C6 C5 C7 113.48(9)
C4 C5 C7 109.68(8)
O2 C7 O1 126.22(10)
O2 C7 C5 116.48(9)
O1 C7 C5 117.30(9)
C3 Si C1 109.05(6)
C3 Si C2 110.07(6)
C1 Si C2 108.99(6)
C3 Si C4 110.10(5)
C1 Si C4 104.54(5)
C2 Si C4 113.87(6)

loop_
_geom_bond_atom_site_label_1
_geom_bond_atom_site_label_2
_geom_bond_distance
C1 Si 1.8732(13)
C2 Si 1.8734(13)
C3 Si 1.8708(13)
C4 C5 1.5371(15)
C4 Si 1.9008(11)
C5 N 1.5124(14)
C5 C6 1.5272(15)
C5 C7 1.5511(15)
C7 O2 1.2475(13)
C7 O1 1.2675(13)

loop_
_geom_torsion_atom_site_label_1
_geom_torsion_atom_site_label_2
_geom_torsion_atom_site_label_3
_geom_torsion_atom_site_label_4
_geom_torsion
Si C4 C5 N 162.52(7)
Si C4 C5 C6 -79.59(11)
Si C4 C5 C7 47.03(11)
N C5 C7 O2 -39.19(12)
C6 C5 C7 O2 -157.25(9)
C4 C5 C7 O2 77.22(11)
N C5 C7 O1 141.57(9)
C6 C5 C7 O1 23.51(14)
C4 C5 C7 O1 -102.02(11)
C5 C4 Si C3 -80.15(10)
C5 C4 Si C1 162.85(9)
C5 C4 Si C2 44.01(11)

loop_
_cod_related_entry_id
_cod_related_entry_database
_cod_related_entry_code
1 ChemSpider 30659749
